data_1517832
loop_
_publ_author_name
'Krebs, Bernt'
'Schiemann, Anke'
'Lage, Mechtild'

_publ_section_title
;
 Synthese und kristallstruktur einer neuen hexagonalen modifikation con
 Al2S3 mit funffach koordiniertem aluminium
;
_journal_name_full 'Zeitschrift fuer Anorganische und Allgemeine Chemie'
_journal_page_first 983
_journal_page_last 988
_journal_volume 619
_journal_year 1993
_chemical_formula_moiety 'Al2 S3'
_chemical_formula_sum 'Al2 S3'
_chemical_formula_weight 150.17
_chemical_name_common alpha-Al2S3
_space_group_IT_number 169
_symmetry_cell_setting hexagonal
_symmetry_Int_Tables_number 169
_symmetry_space_group_name_Hall 'P 61'
_symmetry_space_group_name_H-M 'P 61'
_cell_angle_alpha 90
_cell_angle_beta 90
_cell_angle_gamma 120
_cell_formula_units_Z 6
_cell_length_a 6.438(1)
_cell_length_b 6.438(1)
_cell_length_c 17.898(4)
_cell_volume 642.4(2)
_diffrn_radiation_probe x-ray
_diffrn_radiation_type MoK\a
_diffrn_radiation_wavelength 0.71069
_exptl_absorpt_coefficient_mu 1.918
_exptl_crystal_density_diffrn 2.329
_exptl_crystal_F_000 444
_refine_ls_number_parameters 45
_refine_ls_number_reflns 770
_refine_ls_R_factor_gt 0.0371
_refine_ls_wR_factor_gt 0.0359
_cod_data_source_file Al2S3-alpha.cif
_cod_data_source_block Al2S3-alpha
_cod_original_cell_volume 642.5(3)
_cod_database_code 1517832

loop_
_symmetry_equiv_pos_site_id
_symmetry_equiv_pos_as_xyz
1 x,y,z
2 x-y,x,1/6+z
3 -y,x-y,1/3+z
4 -x,-y,1/2+z
5 -x+y,-x,2/3+z
6 y,-x+y,5/6+z

loop_
_atom_site_aniso_label
_atom_site_aniso_U_11
_atom_site_aniso_U_22
_atom_site_aniso_U_33
_atom_site_aniso_U_23
_atom_site_aniso_U_13
_atom_site_aniso_U_12
Al1 0.0104(6) 0.0111(7) 0.0068(6) -0.0015(6) -0.0013(6) 0.0050(4)
Al2 0.0097(6) 0.0094(6) 0.0077(7) -0.0015(6) -0.0009(6) 0.0049(4)
S1 0.0090(5) 0.0126(5) 0.0061(4) -0.0014(4) 0.0007(5) 0.0048(4)
S2 0.0091(5) 0.0120(5) 0.0073(4) -0.0004(6) -0.0007(3) 0.0046(4)
S3 0.0143(5) 0.0107(5) 0.0154(5) -0.0003(5) 0.0054(5) 0.0058(5)

loop_
_atom_site_label
_atom_site_type_symbol
_atom_site_fract_x
_atom_site_fract_y
_atom_site_fract_z
_atom_site_U_iso_or_equiv
Al1 Al 0.3449(3) 0.3571(2) 0.21615 0.0096(5)
Al2 Al 0.6771(3) 0.6666(3) 0.37827(7) 0.0089(5)
S1 S 0.3232(2) 0.3350(3) 0.34393(9) 0.0095(4)
S2 S 0.0002(3) 0.3353(2) 0.17363(10) 0.0098(4)
S3 S 0.6625(3) 0.6682(3) 0.17246(11) 0.0136(4)

loop_
_atom_type_symbol
_atom_type_description
_atom_type_scat_dispersion_real
_atom_type_scat_dispersion_imag
_atom_type_scat_source
Al Al 0.0645 0.0514 ' International Tables Vol C Tables 4.2.6.8 and 6.1.1.4'
S S 0.1246 0.1234 ' International Tables Vol C Tables 4.2.6.8 and 6.1.1.4'

loop_
_geom_angle_atom_site_label_1
_geom_angle_atom_site_label_2
_geom_angle_atom_site_label_3
_geom_angle
_geom_angle_site_symmetry_1
_geom_angle_site_symmetry_3
_geom_angle_publ_flag
Al1 S1 Al2 102.02(8) . . yes
Al1 S1 Al1 109.23(9) . 2_555 yes
Al1 S1 Al2 113.74(9) 2_555 . yes
Al1 S2 Al2 110.28(11) . 5_564 yes
Al1 S2 Al2 111.78(9) . 6_454 yes
Al2 S2 Al2 105.40(9) 5_564 6_454 yes
Al1 S3 Al2 108.66(11) . 6_564 yes
S1 Al1 S2 107.56(9) . . yes
S1 Al1 S3 114.65(8) . . yes
S1 Al1 S1 105.71(7) . 6_554 yes
S2 Al1 S3 112.03(8) . . yes
S1 Al1 S2 106.46(8) 6_554 . yes
S1 Al1 S3 109.94(10) 6_554 . yes
S1 Al2 S3 113.87(9) . 2_655 yes
S1 Al2 S2 108.02(11) . 2_665 yes
S1 Al2 S2 104.33(9) . 3_665 yes
S2 Al2 S3 112.89(10) 2_665 2_655 yes
S2 Al2 S3 110.67(11) 3_665 2_655 yes
S2 Al2 S2 106.47(10) 2_665 3_665 yes

loop_
_geom_bond_atom_site_label_1
_geom_bond_atom_site_label_2
_geom_bond_distance
_geom_bond_site_symmetry_2
_geom_bond_publ_flag
S1 Al1 2.2914(17) . yes
S1 Al2 2.294(2) . yes
S1 Al1 2.300(3) 2_555 yes
S2 Al1 2.283(3) . yes
S2 Al2 2.305(2) 5_564 yes
S2 Al2 2.291(3) 6_454 yes
S3 Al1 2.170(2) . yes
S3 Al2 2.172(3) 6_564 yes

loop_
_geom_torsion_atom_site_label_1
_geom_torsion_atom_site_label_2
_geom_torsion_atom_site_label_3
_geom_torsion_atom_site_label_4
_geom_torsion
_geom_torsion_site_symmetry_1
_geom_torsion_site_symmetry_2
_geom_torsion_site_symmetry_4
_geom_torsion_publ_flag
Al2 S1 Al1 S2 -127.39(8) . . . no
Al1 S1 Al1 S2 -6.72(10) 2_555 . . no
Al2 S1 Al1 S3 -2.09(13) . . . no
Al1 S1 Al1 S3 118.59(12) 2_555 . . no
Al2 S1 Al1 S1 119.17(11) . . 6_554 no
Al1 S1 Al1 S1 -120.16(11) 2_555 . 6_554 no
Al1 S1 Al2 S3 -60.97(12) . . 2_655 no
Al1 S1 Al2 S3 -178.45(9) 2_555 . 2_655 no
Al1 S1 Al2 S2 65.27(11) . . 2_665 no
Al1 S1 Al2 S2 -52.21(11) 2_555 . 2_665 no
Al1 S1 Al2 S2 178.28(10) . . 3_665 no
Al1 S1 Al2 S2 60.80(12) 2_555 . 3_665 no
Al1 S1 Al1 S3 -55.53(13) 6_554 6_554 . no
Al2 S1 Al1 S3 57.69(11) 6_554 6_554 . no
Al1 S1 Al1 S2 66.02(12) 6_554 6_554 . no
Al1 S1 Al1 S1 -179.79(10) 6_554 6_554 . no
Al2 S1 Al1 S1 -66.56(12) 6_554 6_554 . no
Al2 S1 Al1 S2 179.24(9) 6_554 6_554 . no
Al2 S2 Al2 S1 -66.86(13) 6_564 2_665 . no
Al2 S2 Al1 S1 54.74(10) 6_454 . 6_554 no
Al1 S2 Al2 S1 173.34(9) 2_665 2_665 . no
Al2 S2 Al1 S1 -175.09(8) 5_564 . . no
Al2 S2 Al1 S1 -58.19(10) 6_454 . . no
Al2 S2 Al1 S3 58.05(10) 5_564 . . no
Al2 S2 Al1 S3 174.95(9) 6_454 . . no
Al2 S2 Al1 S1 -62.16(9) 5_564 . 6_554 no
Al2 S2 Al2 S1 125.44(11) 2_655 3_665 . no
Al1 S2 Al2 S1 -113.77(11) 3_665 3_665 . no
Al2 S3 Al1 S1 -60.43(14) 6_564 . . no
Al2 S3 Al1 S1 -179.33(9) 6_564 . 6_554 no
Al1 S3 Al2 S1 -58.54(12) 2_655 2_655 . no
Al2 S3 Al1 S2 62.51(11) 6_564 . . no
